data_4073940
loop_
_publ_author_name
'Wagner, Harald'
'Wallner, Andreas'
'Fischer, Jelena'
'Flock, Michaela'
'Baumgartner, Judith'
'Marschner, Christoph'

_publ_section_title
;
 Rearrangement of Cyclic Silanes with Aluminum Trichloride
;
_journal_issue 27
_journal_name_full Organometallics
_journal_page_first 6704
_journal_paper_doi 10.1021/om7007524
_journal_volume 26
_journal_year 2007
_chemical_formula_sum 'C18 H54 Si9'
_chemical_formula_weight 523.42
_chemical_name_systematic
;
 ?
;
_space_group_IT_number 61
_symmetry_cell_setting orthorhombic
_symmetry_space_group_name_Hall '-P 2ac 2ab'
_symmetry_space_group_name_H-M 'P b c a'
_atom_sites_solution_hydrogens geom
_atom_sites_solution_primary direct
_atom_sites_solution_secondary difmap
_audit_creation_method SHELXL-97
_cell_angle_alpha 90.00
_cell_angle_beta 90.00
_cell_angle_gamma 90.00
_cell_formula_units_Z 8
_cell_length_a 10.106(2)
_cell_length_b 22.497(5)
_cell_length_c 30.430(6)
_cell_measurement_temperature 200(2)
_cell_volume 6918(2)
_computing_cell_refinement 'Bruker XSCANS'
_computing_data_collection 'Bruker XSCANS'
_computing_data_reduction 'Bruker SHELXTL'
_computing_molecular_graphics 'Bruker SHELXTL'
_computing_publication_material 'Bruker SHELXTL'
_computing_structure_refinement 'SHELXL-97 (Sheldrick, 1997)'
_computing_structure_solution 'SHELXS-97 (Sheldrick, 1990)'
_diffrn_ambient_temperature 200(2)
_diffrn_measured_fraction_theta_full 1.000
_diffrn_measured_fraction_theta_max 1.000
_diffrn_measurement_device_type 'Bruker P4'
_diffrn_measurement_method '\w scans'
_diffrn_radiation_monochromator graphite
_diffrn_radiation_source 'fine-focus sealed tube'
_diffrn_radiation_type MoK\a
_diffrn_radiation_wavelength 0.71073
_diffrn_reflns_av_R_equivalents 0.0707
_diffrn_reflns_av_sigmaI/netI 0.0406
_diffrn_reflns_limit_h_max 12
_diffrn_reflns_limit_h_min -12
_diffrn_reflns_limit_k_max 26
_diffrn_reflns_limit_k_min -26
_diffrn_reflns_limit_l_max 36
_diffrn_reflns_limit_l_min -36
_diffrn_reflns_number 46747
_diffrn_reflns_theta_full 25.00
_diffrn_reflns_theta_max 25.00
_diffrn_reflns_theta_min 1.81
_exptl_absorpt_coefficient_mu 0.350
_exptl_absorpt_correction_T_max 0.9461
_exptl_absorpt_correction_T_min 0.8961
_exptl_absorpt_correction_type none
_exptl_crystal_density_diffrn 1.005
_exptl_crystal_density_method 'not measured'
_exptl_crystal_F_000 2304
_exptl_crystal_size_max 0.32
_exptl_crystal_size_mid 0.22
_exptl_crystal_size_min 0.16
_refine_diff_density_max 0.525
_refine_diff_density_min -0.271
_refine_diff_density_rms 0.075
_refine_ls_extinction_method none
_refine_ls_goodness_of_fit_ref 1.295
_refine_ls_hydrogen_treatment mixed
_refine_ls_matrix_type full
_refine_ls_number_parameters 262
_refine_ls_number_reflns 6077
_refine_ls_number_restraints 0
_refine_ls_restrained_S_all 1.295
_refine_ls_R_factor_all 0.0906
_refine_ls_R_factor_gt 0.0763
_refine_ls_shift/su_max 0.014
_refine_ls_shift/su_mean 0.001
_refine_ls_structure_factor_coef Fsqd
_refine_ls_weighting_details 'calc w=1/[\s^2^(Fo^2^)+(0.0665P)^2^+4.1721P] where P=(Fo^2^+2Fc^2^)/3'
_refine_ls_weighting_scheme calc
_refine_ls_wR_factor_gt 0.1595
_refine_ls_wR_factor_ref 0.1656
_reflns_number_gt 5230
_reflns_number_total 6077
_reflns_threshold_expression >2sigma(I)
_cod_data_source_file om7007524-file001.cif
_cod_data_source_block 4_407
_cod_depositor_comments
;
The following automatic conversions were performed:

'_symmetry_cell_setting' value 'Orthorhombic' changed to
'orthorhombic' according to
/home/saulius/struct/CIF-dictionaries/cif_core.dic dictionary named
'cif_core.dic' version 2.4.1 from 2010-06-29.

Automatic conversion script
Id: cif_fix_values 1715 2011-07-08 13:25:40Z adriana 
;
_cod_original_sg_symbol_H-M Pbca
_cod_database_code 4073940

loop_
_symmetry_equiv_pos_as_xyz
'x, y, z'
'-x+1/2, -y, z+1/2'
'-x, y+1/2, -z+1/2'
'x+1/2, -y+1/2, -z'
'-x, -y, -z'
'x-1/2, y, -z-1/2'
'x, -y-1/2, z-1/2'
'-x-1/2, y-1/2, z'

loop_
_atom_site_label
_atom_site_type_symbol
_atom_site_fract_x
_atom_site_fract_y
_atom_site_fract_z
_atom_site_U_iso_or_equiv
_atom_site_adp_type
_atom_site_occupancy
_atom_site_symmetry_multiplicity
_atom_site_calc_flag
_atom_site_refinement_flags
Si1 Si 0.64427(9) 0.08615(5) 0.12511(3) 0.0335(3) Uani 1 1 d .
Si2 Si 0.75568(10) 0.17650(5) 0.13623(4) 0.0441(3) Uani 1 1 d .
Si3 Si 0.61861(12) 0.25287(5) 0.16139(4) 0.0488(3) Uani 1 1 d .
Si4 Si 0.45948(10) 0.27730(5) 0.10817(4) 0.0394(3) Uani 1 1 d .
Si5 Si 0.38525(10) 0.19299(5) 0.06948(4) 0.0395(3) Uani 1 1 d .
Si6 Si 0.42129(10) 0.10364(5) 0.10678(4) 0.0358(3) Uani 1 1 d .
Si7 Si 0.75456(12) 0.03374(6) 0.06930(4) 0.0503(3) Uani 1 1 d .
Si8 Si 0.65223(11) 0.02701(5) 0.18877(4) 0.0436(3) Uani 1 1 d .
Si9 Si 0.28582(12) 0.33084(6) 0.14047(4) 0.0510(3) Uani 1 1 d .
C1 C 0.8971(5) 0.1651(2) 0.17594(19) 0.0740(16) Uani 1 1 d .
H1A H 0.9569 0.1345 0.1644 0.111 Uiso 1 1 calc R
H1B H 0.8621 0.1523 0.2045 0.111 Uiso 1 1 calc R
H1C H 0.9456 0.2025 0.1795 0.111 Uiso 1 1 calc R
C2 C 0.8273(5) 0.2051(2) 0.08299(17) 0.0643(14) Uani 1 1 d .
H2A H 0.8777 0.2415 0.0887 0.096 Uiso 1 1 calc R
H2B H 0.7554 0.2136 0.0623 0.096 Uiso 1 1 calc R
H2C H 0.8860 0.1749 0.0704 0.096 Uiso 1 1 calc R
C3 C 0.7293(6) 0.3194(2) 0.1715(2) 0.092(2) Uani 1 1 d .
H3A H 0.7948 0.3094 0.1941 0.138 Uiso 1 1 calc R
H3B H 0.6756 0.3530 0.1815 0.138 Uiso 1 1 calc R
H3C H 0.7748 0.3300 0.1442 0.138 Uiso 1 1 calc R
C4 C 0.5360(6) 0.2332(2) 0.21519(15) 0.0769(16) Uani 1 1 d .
H4A H 0.6033 0.2210 0.2365 0.115 Uiso 1 1 calc R
H4B H 0.4735 0.2005 0.2105 0.115 Uiso 1 1 calc R
H4C H 0.4884 0.2680 0.2265 0.115 Uiso 1 1 calc R
C5 C 0.5375(5) 0.3300(2) 0.06660(16) 0.0635(13) Uani 1 1 d .
H5A H 0.4737 0.3386 0.0432 0.095 Uiso 1 1 calc R
H5B H 0.6164 0.3114 0.0539 0.095 Uiso 1 1 calc R
H5C H 0.5626 0.3671 0.0813 0.095 Uiso 1 1 calc R
C6 C 0.4679(5) 0.1913(2) 0.01395(15) 0.0643(13) Uani 1 1 d .
H6A H 0.4398 0.1557 -0.0021 0.096 Uiso 1 1 calc R
H6B H 0.5642 0.1906 0.0178 0.096 Uiso 1 1 calc R
H6C H 0.4428 0.2268 -0.0028 0.096 Uiso 1 1 calc R
C7 C 0.2016(4) 0.1963(2) 0.05865(18) 0.0687(15) Uani 1 1 d .
H7A H 0.1816 0.2312 0.0406 0.103 Uiso 1 1 calc R
H7B H 0.1540 0.1992 0.0866 0.103 Uiso 1 1 calc R
H7C H 0.1738 0.1603 0.0431 0.103 Uiso 1 1 calc R
C8 C 0.3569(5) 0.0418(2) 0.07096(17) 0.0643(13) Uani 1 1 d .
H8A H 0.3691 0.0036 0.0860 0.096 Uiso 1 1 calc R
H8B H 0.4055 0.0414 0.0431 0.096 Uiso 1 1 calc R
H8C H 0.2625 0.0481 0.0652 0.096 Uiso 1 1 calc R
C9 C 0.3134(4) 0.1050(2) 0.15715(15) 0.0612(13) Uani 1 1 d .
H9A H 0.2212 0.1118 0.1485 0.092 Uiso 1 1 calc R
H9B H 0.3424 0.1370 0.1767 0.092 Uiso 1 1 calc R
H9C H 0.3202 0.0668 0.1725 0.092 Uiso 1 1 calc R
C10 C 0.7324(6) 0.0695(2) 0.01457(16) 0.0714(15) Uani 1 1 d .
H10A H 0.7625 0.1109 0.0160 0.107 Uiso 1 1 calc R
H10B H 0.6387 0.0685 0.0064 0.107 Uiso 1 1 calc R
H10C H 0.7845 0.0480 -0.0075 0.107 Uiso 1 1 calc R
C11 C 0.9369(5) 0.0311(3) 0.0804(2) 0.0836(17) Uani 1 1 d .
H11A H 0.9818 0.0113 0.0559 0.125 Uiso 1 1 calc R
H11B H 0.9532 0.0091 0.1076 0.125 Uiso 1 1 calc R
H11C H 0.9709 0.0717 0.0834 0.125 Uiso 1 1 calc R
C12 C 0.6916(5) -0.0447(2) 0.06513(17) 0.0663(14) Uani 1 1 d .
H12A H 0.5974 -0.0442 0.0575 0.099 Uiso 1 1 calc R
H12B H 0.7034 -0.0649 0.0934 0.099 Uiso 1 1 calc R
H12C H 0.7410 -0.0660 0.0423 0.099 Uiso 1 1 calc R
C13 C 0.8204(5) -0.0057(2) 0.19627(18) 0.0723(15) Uani 1 1 d .
H13A H 0.8212 -0.0306 0.2227 0.108 Uiso 1 1 calc R
H13B H 0.8855 0.0263 0.1994 0.108 Uiso 1 1 calc R
H13C H 0.8428 -0.0301 0.1706 0.108 Uiso 1 1 calc R
C14 C 0.6122(6) 0.0710(2) 0.23903(14) 0.0702(15) Uani 1 1 d .
H14A H 0.5218 0.0865 0.2368 0.105 Uiso 1 1 calc R
H14B H 0.6744 0.1042 0.2417 0.105 Uiso 1 1 calc R
H14C H 0.6193 0.0454 0.2650 0.105 Uiso 1 1 calc R
C15 C 0.5330(5) -0.0360(2) 0.18481(16) 0.0633(13) Uani 1 1 d .
H15A H 0.5402 -0.0609 0.2111 0.095 Uiso 1 1 calc R
H15B H 0.5534 -0.0599 0.1587 0.095 Uiso 1 1 calc R
H15C H 0.4428 -0.0204 0.1825 0.095 Uiso 1 1 calc R
C16 C 0.3545(6) 0.3957(3) 0.1710(3) 0.109(2) Uani 1 1 d .
H16A H 0.3913 0.4244 0.1501 0.164 Uiso 1 1 calc R
H16B H 0.4245 0.3821 0.1910 0.164 Uiso 1 1 calc R
H16C H 0.2839 0.4146 0.1881 0.164 Uiso 1 1 calc R
C17 C 0.1706(6) 0.3586(3) 0.0978(2) 0.095(2) Uani 1 1 d .
H17A H 0.1318 0.3248 0.0820 0.143 Uiso 1 1 calc R
H17B H 0.2189 0.3838 0.0770 0.143 Uiso 1 1 calc R
H17C H 0.1000 0.3818 0.1117 0.143 Uiso 1 1 calc R
C18 C 0.1899(6) 0.2858(3) 0.1803(2) 0.097(2) Uani 1 1 d .
H18A H 0.1219 0.3106 0.1940 0.145 Uiso 1 1 calc R
H18B H 0.2495 0.2703 0.2030 0.145 Uiso 1 1 calc R
H18C H 0.1477 0.2525 0.1649 0.145 Uiso 1 1 calc R

loop_
_atom_site_aniso_label
_atom_site_aniso_U_11
_atom_site_aniso_U_22
_atom_site_aniso_U_33
_atom_site_aniso_U_23
_atom_site_aniso_U_13
_atom_site_aniso_U_12
Si1 0.0232(5) 0.0359(6) 0.0415(6) 0.0015(5) -0.0043(4) -0.0013(4)
Si2 0.0253(5) 0.0397(6) 0.0673(8) 0.0059(5) -0.0102(5) -0.0075(5)
Si3 0.0465(7) 0.0365(6) 0.0635(8) -0.0039(6) -0.0145(6) -0.0064(5)
Si4 0.0323(6) 0.0372(6) 0.0487(7) 0.0057(5) 0.0046(5) 0.0002(5)
Si5 0.0294(6) 0.0448(7) 0.0443(6) 0.0052(5) -0.0067(5) 0.0038(5)
Si6 0.0237(5) 0.0383(6) 0.0455(6) 0.0015(5) -0.0047(4) -0.0048(4)
Si7 0.0430(7) 0.0516(7) 0.0563(7) -0.0020(6) 0.0040(6) 0.0100(6)
Si8 0.0419(6) 0.0399(6) 0.0490(7) 0.0059(5) -0.0109(5) -0.0050(5)
Si9 0.0416(7) 0.0500(7) 0.0612(8) 0.0011(6) 0.0131(6) 0.0026(5)
C1 0.045(3) 0.063(3) 0.114(4) 0.010(3) -0.039(3) -0.015(2)
C2 0.038(2) 0.059(3) 0.096(4) 0.014(3) 0.017(2) -0.008(2)
C3 0.082(4) 0.048(3) 0.147(6) -0.014(3) -0.041(4) -0.018(3)
C4 0.109(5) 0.075(4) 0.047(3) -0.009(3) -0.012(3) 0.010(3)
C5 0.056(3) 0.059(3) 0.076(3) 0.017(3) 0.017(3) -0.005(2)
C6 0.079(4) 0.063(3) 0.051(3) 0.008(2) -0.001(3) 0.004(3)
C7 0.040(3) 0.071(3) 0.095(4) 0.001(3) -0.024(3) 0.007(2)
C8 0.051(3) 0.057(3) 0.085(4) -0.012(3) -0.026(3) -0.007(2)
C9 0.040(2) 0.077(3) 0.066(3) 0.013(3) 0.010(2) 0.002(2)
C10 0.091(4) 0.066(3) 0.058(3) -0.003(3) 0.013(3) 0.008(3)
C11 0.050(3) 0.101(5) 0.100(4) -0.008(4) 0.016(3) 0.019(3)
C12 0.073(3) 0.051(3) 0.075(3) -0.009(2) 0.002(3) 0.015(3)
C13 0.060(3) 0.063(3) 0.094(4) 0.021(3) -0.031(3) 0.002(3)
C14 0.096(4) 0.072(3) 0.042(3) 0.008(2) -0.006(3) -0.006(3)
C15 0.067(3) 0.053(3) 0.070(3) 0.011(2) -0.005(3) -0.019(2)
C16 0.073(4) 0.092(5) 0.163(7) -0.062(5) 0.011(4) 0.004(3)
C17 0.091(4) 0.099(5) 0.095(4) -0.001(4) 0.000(4) 0.055(4)
C18 0.076(4) 0.117(5) 0.097(4) 0.017(4) 0.048(4) 0.000(4)

loop_
_atom_type_symbol
_atom_type_description
_atom_type_scat_dispersion_real
_atom_type_scat_dispersion_imag
_atom_type_scat_source
C C 0.0033 0.0016 'International Tables Vol C Tables 4.2.6.8 and 6.1.1.4'
H H 0.0000 0.0000 'International Tables Vol C Tables 4.2.6.8 and 6.1.1.4'
Si Si 0.0817 0.0704 'International Tables Vol C Tables 4.2.6.8 and 6.1.1.4'

loop_
_geom_angle_atom_site_label_1
_geom_angle_atom_site_label_2
_geom_angle_atom_site_label_3
_geom_angle
Si2 Si1 Si7 108.13(6)
Si2 Si1 Si8 110.77(6)
Si7 Si1 Si8 107.18(6)
Si2 Si1 Si6 110.39(6)
Si7 Si1 Si6 111.52(6)
Si8 Si1 Si6 108.81(6)
C2 Si2 C1 107.8(2)
C2 Si2 Si3 104.98(16)
C1 Si2 Si3 109.82(19)
C2 Si2 Si1 110.79(17)
C1 Si2 Si1 109.71(16)
Si3 Si2 Si1 113.55(6)
C4 Si3 C3 107.8(3)
C4 Si3 Si2 111.94(18)
C3 Si3 Si2 106.5(2)
C4 Si3 Si4 110.47(19)
C3 Si3 Si4 109.4(2)
Si2 Si3 Si4 110.63(6)
C5 Si4 Si9 105.59(16)
C5 Si4 Si3 108.67(17)
Si9 Si4 Si3 110.12(7)
C5 Si4 Si5 107.52(17)
Si9 Si4 Si5 112.63(6)
Si3 Si4 Si5 111.99(6)
C6 Si5 C7 106.3(2)
C6 Si5 Si6 110.42(16)
C7 Si5 Si6 105.80(17)
C6 Si5 Si4 108.85(17)
C7 Si5 Si4 111.63(17)
Si6 Si5 Si4 113.60(6)
C9 Si6 C8 106.4(2)
C9 Si6 Si5 106.96(16)
C8 Si6 Si5 107.51(16)
C9 Si6 Si1 111.38(15)
C8 Si6 Si1 110.13(16)
Si5 Si6 Si1 114.07(5)
C10 Si7 C11 107.0(3)
C10 Si7 C12 107.7(2)
C11 Si7 C12 108.4(3)
C10 Si7 Si1 111.86(17)
C11 Si7 Si1 110.62(19)
C12 Si7 Si1 111.05(17)
C15 Si8 C14 108.4(2)
C15 Si8 C13 107.2(2)
C14 Si8 C13 107.9(3)
C15 Si8 Si1 110.80(16)
C14 Si8 Si1 111.56(16)
C13 Si8 Si1 110.81(18)
C17 Si9 C18 108.3(3)
C17 Si9 C16 108.7(3)
C18 Si9 C16 107.3(3)
C17 Si9 Si4 110.47(19)
C18 Si9 Si4 112.6(2)
C16 Si9 Si4 109.42(19)

loop_
_geom_bond_atom_site_label_1
_geom_bond_atom_site_label_2
_geom_bond_distance
Si1 Si2 2.3481(15)
Si1 Si7 2.3485(16)
Si1 Si8 2.3515(16)
Si1 Si6 2.3546(14)
Si2 C2 1.887(5)
Si2 C1 1.889(4)
Si2 Si3 2.3360(18)
Si3 C4 1.890(5)
Si3 C3 1.893(5)
Si3 Si4 2.3475(17)
Si4 C5 1.904(4)
Si4 Si9 2.3446(16)
Si4 Si5 2.3550(16)
Si5 C6 1.886(5)
Si5 C7 1.887(4)
Si5 Si6 2.3370(16)
Si6 C9 1.882(4)
Si6 C8 1.884(4)
Si7 C10 1.864(5)
Si7 C11 1.874(5)
Si7 C12 1.881(5)
Si8 C15 1.865(5)
Si8 C14 1.867(5)
Si8 C13 1.867(5)
Si9 C17 1.853(6)
Si9 C18 1.853(5)
Si9 C16 1.864(6)

loop_
_geom_torsion_atom_site_label_1
_geom_torsion_atom_site_label_2
_geom_torsion_atom_site_label_3
_geom_torsion_atom_site_label_4
_geom_torsion
Si7 Si1 Si2 C2 33.33(17)
Si8 Si1 Si2 C2 150.50(17)
Si6 Si1 Si2 C2 -88.91(17)
Si7 Si1 Si2 C1 -85.5(2)
Si8 Si1 Si2 C1 31.6(2)
Si6 Si1 Si2 C1 152.2(2)
Si7 Si1 Si2 Si3 151.17(7)
Si8 Si1 Si2 Si3 -91.66(7)
Si6 Si1 Si2 Si3 28.93(9)
C2 Si2 Si3 C4 -179.9(2)
C1 Si2 Si3 C4 -64.3(3)
Si1 Si2 Si3 C4 58.9(2)
C2 Si2 Si3 C3 -62.3(3)
C1 Si2 Si3 C3 53.3(3)
Si1 Si2 Si3 C3 176.5(2)
C2 Si2 Si3 Si4 56.42(18)
C1 Si2 Si3 Si4 172.02(18)
Si1 Si2 Si3 Si4 -64.74(8)
C4 Si3 Si4 C5 153.2(2)
C3 Si3 Si4 C5 34.7(3)
Si2 Si3 Si4 C5 -82.32(18)
C4 Si3 Si4 Si9 37.94(19)
C3 Si3 Si4 Si9 -80.5(2)
Si2 Si3 Si4 Si9 162.47(6)
C4 Si3 Si4 Si5 -88.22(19)
C3 Si3 Si4 Si5 153.3(2)
Si2 Si3 Si4 Si5 36.31(8)
C5 Si4 Si5 C6 16.9(2)
Si9 Si4 Si5 C6 132.79(17)
Si3 Si4 Si5 C6 -102.43(18)
C5 Si4 Si5 C7 -100.1(3)
Si9 Si4 Si5 C7 15.8(2)
Si3 Si4 Si5 C7 140.57(19)
C5 Si4 Si5 Si6 140.34(17)
Si9 Si4 Si5 Si6 -103.74(7)
Si3 Si4 Si5 Si6 21.03(8)
C6 Si5 Si6 C9 -171.1(2)
C7 Si5 Si6 C9 -56.5(2)
Si4 Si5 Si6 C9 66.31(17)
C6 Si5 Si6 C8 -57.1(2)
C7 Si5 Si6 C8 57.5(3)
Si4 Si5 Si6 C8 -179.73(18)
C6 Si5 Si6 Si1 65.30(19)
C7 Si5 Si6 Si1 179.89(18)
Si4 Si5 Si6 Si1 -57.30(8)
Si2 Si1 Si6 C9 -91.30(18)
Si7 Si1 Si6 C9 148.47(18)
Si8 Si1 Si6 C9 30.45(19)
Si2 Si1 Si6 C8 150.87(19)
Si7 Si1 Si6 C8 30.6(2)
Si8 Si1 Si6 C8 -87.37(19)
Si2 Si1 Si6 Si5 29.89(8)
Si7 Si1 Si6 Si5 -90.34(7)
Si8 Si1 Si6 Si5 151.65(6)
Si2 Si1 Si7 C10 -69.9(2)
Si8 Si1 Si7 C10 170.7(2)
Si6 Si1 Si7 C10 51.7(2)
Si2 Si1 Si7 C11 49.3(2)
Si8 Si1 Si7 C11 -70.2(2)
Si6 Si1 Si7 C11 170.9(2)
Si2 Si1 Si7 C12 169.73(18)
Si8 Si1 Si7 C12 50.26(19)
Si6 Si1 Si7 C12 -68.73(19)
Si2 Si1 Si8 C15 166.95(19)
Si7 Si1 Si8 C15 -75.29(19)
Si6 Si1 Si8 C15 45.43(19)
Si2 Si1 Si8 C14 46.0(2)
Si7 Si1 Si8 C14 163.8(2)
Si6 Si1 Si8 C14 -75.5(2)
Si2 Si1 Si8 C13 -74.2(2)
Si7 Si1 Si8 C13 43.6(2)
Si6 Si1 Si8 C13 164.32(19)
C5 Si4 Si9 C17 55.7(3)
Si3 Si4 Si9 C17 172.8(3)
Si5 Si4 Si9 C17 -61.4(3)
C5 Si4 Si9 C18 176.9(3)
Si3 Si4 Si9 C18 -66.0(3)
Si5 Si4 Si9 C18 59.8(3)
C5 Si4 Si9 C16 -63.9(3)
Si3 Si4 Si9 C16 53.2(3)
Si5 Si4 Si9 C16 179.0(3)
